data_7248405
loop_
_publ_author_name
'Igoa Salda\~na, Fernando'
'L\'opez, Agust\'in'
'Gonz\'alez-Platas, Javier'
'Suescun, Leopoldo'
'Kremer, Carlos'
'Torres, Julia'

_publ_section_title
;
 Extended isomerism in heteronuclear metal--organic frameworks: synthetic
 strategies and crystal structures of lanthanide--cobalt--oxydiacetate
 systems
;
_journal_issue 19
_journal_name_full CrystEngComm
_journal_page_first 2560
_journal_page_last 2570
_journal_paper_doi 10.1039/D4CE00168K
_journal_volume 26
_journal_year 2024
_chemical_formula_moiety 'C24 H30 Co3 O36 Pr2, 4.5(O)'
_chemical_formula_sum 'C24 H30 Co3 O40.5 Pr2'
_chemical_formula_weight 1425.09
_space_group_crystal_system hexagonal
_space_group_IT_number 192
_space_group_name_Hall '-P 6 2c'
_space_group_name_H-M_alt 'P 6/m c c'
_atom_sites_solution_hydrogens mixed
_atom_sites_solution_primary dual
_audit_creation_date 2023-08-29
_audit_creation_method
;
Olex2 1.5
(compiled 2023.08.24 svn.re1ec1418 for OlexSys, GUI svn.r6817)
;
_audit_update_record
;
2023-12-28 deposited with the CCDC.	2024-04-11 downloaded from the CCDC.
;
_cell_angle_alpha 90
_cell_angle_beta 90
_cell_angle_gamma 120
_cell_formula_units_Z 2
_cell_length_a 15.2346(3)
_cell_length_b 15.2346(3)
_cell_length_c 15.2447(3)
_cell_measurement_reflns_used 4358
_cell_measurement_temperature 298(2)
_cell_measurement_theta_max 29.6900
_cell_measurement_theta_min 2.6630
_cell_volume 3064.16(10)
_computing_cell_refinement 'CrysAlisPro 1.171.40.75a (Rigaku OD, 2020)'
_computing_data_collection 'CrysAlisPro 1.171.40.75a (Rigaku OD, 2020)'
_computing_data_reduction 'CrysAlisPro 1.171.40.75a (Rigaku OD, 2020)'
_computing_molecular_graphics 'Olex2 1.5 (Dolomanov et al., 2009)'
_computing_publication_material 'Olex2 1.5 (Dolomanov et al., 2009)'
_computing_structure_refinement 'SHELXL 2019/3 (Sheldrick, 2015)'
_computing_structure_solution 'SHELXT  (Sheldrick, 2015)'
_diffrn_ambient_temperature 298(2)
_diffrn_detector 'CCD plate'
_diffrn_detector_area_resol_mean 8.1268
_diffrn_detector_type EosS2
_diffrn_measured_fraction_theta_full 0.999
_diffrn_measured_fraction_theta_max 0.998
_diffrn_measurement_details
;
List of Runs (angles in degrees, time in seconds):

  # Type    Start    End  Width  t~exp~   \w     \q     \k     \f   Frames
#--------------------------------------------------------------------------
  1  \w     -1.00  25.00   1.00    7.50    --   -0.39  77.00 150.00   26
  2  \w    -36.00  -6.00   1.00    7.50    --   -0.39  77.00 150.00   30
  3  \w     92.00 119.00   1.00   30.00    --   30.13 178.00-150.00   27
  4  \w     59.00 113.00   1.00   30.00    --   30.13 178.00 -90.00   54
  5  \w    -61.00  43.00   1.00   30.00    --  -30.91  57.00 120.00  104
;
_diffrn_measurement_device 'four-circle diffractometer'
_diffrn_measurement_device_type 'SuperNova, Dualflex, EosS2'
_diffrn_measurement_method '\w scans'
_diffrn_orient_matrix_type 'CrysAlisPro convention (1999,Acta A55,543-557)'
_diffrn_orient_matrix_UB_11 0.0425408000
_diffrn_orient_matrix_UB_12 0.0260330000
_diffrn_orient_matrix_UB_13 0.0280459000
_diffrn_orient_matrix_UB_21 -0.0053376000
_diffrn_orient_matrix_UB_22 -0.0469614000
_diffrn_orient_matrix_UB_23 0.0135533000
_diffrn_orient_matrix_UB_31 0.0324428000
_diffrn_orient_matrix_UB_32 0.0026783000
_diffrn_orient_matrix_UB_33 -0.0345531000
_diffrn_radiation_monochromator graphite
_diffrn_radiation_probe x-ray
_diffrn_radiation_type 'Mo K\a'
_diffrn_radiation_wavelength 0.71073
_diffrn_reflns_av_R_equivalents 0.0272
_diffrn_reflns_av_unetI/netI 0.0162
_diffrn_reflns_Laue_measured_fraction_full 0.999
_diffrn_reflns_Laue_measured_fraction_max 0.998
_diffrn_reflns_limit_h_max 20
_diffrn_reflns_limit_h_min -9
_diffrn_reflns_limit_k_max 12
_diffrn_reflns_limit_k_min -20
_diffrn_reflns_limit_l_max 11
_diffrn_reflns_limit_l_min -20
_diffrn_reflns_number 9653
_diffrn_reflns_point_group_measured_fraction_full 0.999
_diffrn_reflns_point_group_measured_fraction_max 0.998
_diffrn_reflns_theta_full 25.242
_diffrn_reflns_theta_max 28.279
_diffrn_reflns_theta_min 2.672
_diffrn_source 'fine-focus sealed X-ray tube'
_diffrn_source_type 'Enhance (Mo) X-ray Source'
_exptl_absorpt_coefficient_mu 2.444
_exptl_absorpt_correction_T_max 0.959
_exptl_absorpt_correction_T_min 0.830
_exptl_absorpt_correction_type gaussian
_exptl_absorpt_process_details
;
CrysAlisPro 1.171.40.75a (Rigaku Oxford Diffraction, 2020)
Numerical absorption correction based on gaussian integration over
			a multifaceted crystal model
Empirical absorption correction using spherical harmonics,
 implemented in SCALE3 ABSPACK scaling algorithm.
;
_exptl_crystal_colour blue
_exptl_crystal_colour_primary blue
_exptl_crystal_density_diffrn 1.545
_exptl_crystal_description block
_exptl_crystal_F_000 1394
_exptl_crystal_size_max 0.133
_exptl_crystal_size_mid 0.09
_exptl_crystal_size_min 0.06
_refine_diff_density_max 1.365
_refine_diff_density_min -0.645
_refine_diff_density_rms 0.160
_refine_ls_extinction_method none
_refine_ls_goodness_of_fit_ref 1.076
_refine_ls_hydrogen_treatment mixed
_refine_ls_matrix_type full
_refine_ls_number_parameters 64
_refine_ls_number_reflns 1330
_refine_ls_number_restraints 1
_refine_ls_restrained_S_all 1.075
_refine_ls_R_factor_all 0.0394
_refine_ls_R_factor_gt 0.0325
_refine_ls_shift/su_max 0.000
_refine_ls_shift/su_mean 0.000
_refine_ls_structure_factor_coef Fsqd
_refine_ls_weighting_details 'w=1/[\s^2^(Fo^2^)+(0.0878P)^2^+4.9435P] where P=(Fo^2^+2Fc^2^)/3'
_refine_ls_weighting_scheme calc
_refine_ls_wR_factor_gt 0.1291
_refine_ls_wR_factor_ref 0.1359
_reflns_Friedel_coverage 0.000
_reflns_number_gt 1089
_reflns_number_total 1330
_reflns_threshold_expression 'I > 2\s(I)'
_cod_data_source_file d4ce00168k2.cif
_cod_data_source_block hex_prcooda
_cod_depositor_comments 'Adding full bibliography for 7248398--7248415.cif.'
_cod_original_cell_volume 3064.17(13)
_cod_original_formula_sum 'C24 H30 Co3 O40.50 Pr2'
_cod_database_code 7248405
_shelx_shelxl_version_number 2019/3
_chemical_oxdiff_formula Pr2Co3C24H36O40
_shelx_space_group_comment
;
The symmetry employed for this shelxl refinement is uniquely defined
by the following loop, which should always be used as a source of
symmetry information in preference to the above space-group names.
They are only intended as comments.
;
_shelx_estimated_absorpt_t_max 0.867
_shelx_estimated_absorpt_t_min 0.737
_reflns_odcompleteness_completeness 99.74
_reflns_odcompleteness_iscentric 1
_reflns_odcompleteness_theta 28.22
_olex2_refinement_description
;
1. Fixed Uiso
 At 1.2 times of:
  All C(H,H) groups
 At 1.5 times of:
  All O(H) groups
2. Restrained distances
 O1W-H1W
 0.85 with sigma of 0.02
3. Others
 Fixed Sof: H1W(0.5) O2W(0.125) O3W(0.25)
4.a Secondary CH2 refined with riding coordinates:
 C2(H2A,H2B)
;
_olex2_submission_special_instructions 'No special instructions were received'
_oxdiff_exptl_absorpt_empirical_details
;
Empirical correction (ABSPACK) includes:
- Absorption correction using spherical harmonics
- Frame scaling
;
_oxdiff_exptl_absorpt_empirical_full_max 1.253
_oxdiff_exptl_absorpt_empirical_full_min 0.810

loop_
_space_group_symop_operation_xyz
'x, y, z'
'-y, x-y, z'
'-x+y, -x, z'
'-x, -y, z'
'y, -x+y, z'
'x-y, x, z'
'y, x, -z+1/2'
'x-y, -y, -z+1/2'
'-x, -x+y, -z+1/2'
'-y, -x, -z+1/2'
'-x+y, y, -z+1/2'
'x, x-y, -z+1/2'
'-x, -y, -z'
'y, -x+y, -z'
'x-y, x, -z'
'x, y, -z'
'-y, x-y, -z'
'-x+y, -x, -z'
'-y, -x, z-1/2'
'-x+y, y, z-1/2'
'x, x-y, z-1/2'
'y, x, z-1/2'
'x-y, -y, z-1/2'
'-x, -x+y, z-1/2'

loop_
_atom_site_label
_atom_site_type_symbol
_atom_site_fract_x
_atom_site_fract_y
_atom_site_fract_z
_atom_site_U_iso_or_equiv
_atom_site_adp_type
_atom_site_occupancy
_atom_site_site_symmetry_order
_atom_site_calc_flag
_atom_site_refinement_flags_posn
_atom_site_refinement_flags_adp
_atom_site_refinement_flags_occupancy
_atom_site_disorder_assembly
_atom_site_disorder_group
Pr Pr 0.666667 0.333333 0.750000 0.0185(2) Uani 1 6 d S T P . .
Co Co 0.500000 0.000000 0.500000 0.0187(3) Uani 1 4 d S T P . .
O1W O 0.4920(3) 0.1367(3) 0.500000 0.0270(7) Uani 1 2 d DS T P . .
H1W H 0.531(5) 0.166(6) 0.544(4) 0.040 Uiso 0.5 1 d D U P . .
O1 O 0.6179(2) 0.1939(2) 0.64278(18) 0.0326(6) Uani 1 1 d . . . . .
O3 O 0.76404(15) 0.23596(15) 0.750000 0.0308(9) Uani 1 2 d S T P . .
O2 O 0.6111(3) 0.0520(2) 0.5951(2) 0.0506(9) Uani 1 1 d . . . . .
C1 C 0.6474(3) 0.1303(3) 0.6415(3) 0.0330(8) Uani 1 1 d . . . . .
C2 C 0.7336(4) 0.1486(4) 0.6997(4) 0.0642(18) Uani 1 1 d . . . . .
H2A H 0.713071 0.090791 0.738194 0.077 Uiso 1 1 calc R U . . .
H2B H 0.790047 0.156400 0.664401 0.077 Uiso 1 1 calc R U . . .
O2W O 0.735(3) -0.053(3) 0.500000 0.143(14) Uiso 0.25 2 d S . P . .
O3W O 0.831(3) -0.014(2) 0.679(2) 0.156(11) Uiso 0.25 1 d . . P . .

loop_
_atom_site_aniso_label
_atom_site_aniso_U_11
_atom_site_aniso_U_22
_atom_site_aniso_U_33
_atom_site_aniso_U_23
_atom_site_aniso_U_13
_atom_site_aniso_U_12
Pr 0.0198(2) 0.0198(2) 0.0160(3) 0.000 0.000 0.00989(12)
Co 0.0207(4) 0.0147(4) 0.0167(5) 0.000 0.000 0.0057(3)
O1W 0.0309(18) 0.0219(17) 0.0264(17) 0.000 0.000 0.0119(15)
O1 0.0400(14) 0.0316(14) 0.0320(13) -0.0139(12) -0.0149(12) 0.0221(12)
O3 0.0283(14) 0.0283(14) 0.040(2) -0.0193(13) -0.0193(13) 0.0177(16)
O2 0.061(2) 0.0424(17) 0.0614(19) -0.0342(16) -0.0398(17) 0.0360(16)
C1 0.0367(19) 0.0282(18) 0.0368(19) -0.0136(16) -0.0156(17) 0.0181(16)
C2 0.074(3) 0.053(3) 0.089(4) -0.055(3) -0.061(3) 0.049(3)

loop_
_atom_type_symbol
_atom_type_description
_atom_type_scat_dispersion_real
_atom_type_scat_dispersion_imag
_atom_type_scat_source
C C 0.0033 0.0016 'International Tables Vol C Tables 4.2.6.8 and 6.1.1.4'
H H 0.0000 0.0000 'International Tables Vol C Tables 4.2.6.8 and 6.1.1.4'
Co Co 0.3494 0.9721 'International Tables Vol C Tables 4.2.6.8 and 6.1.1.4'
O O 0.0106 0.0060 'International Tables Vol C Tables 4.2.6.8 and 6.1.1.4'
Pr Pr -0.2180 2.8214 'International Tables Vol C Tables 4.2.6.8 and 6.1.1.4'

loop_
_exptl_crystal_face_index_h
_exptl_crystal_face_index_k
_exptl_crystal_face_index_l
_exptl_crystal_face_perp_dist
0 -1 0 0.0300
-5 2 0 0.0468
0 1 0 0.0300
4 1 -4 0.0495
-4 -1 4 0.0495
-4 9 4 0.0353
-5 3 -5 0.0602
5 -2 1 0.0337
5 -2 -2 0.0504
1 0 -5 0.0774
-1 1 0 0.0333
-1 5 -5 0.0402
4 -2 5 0.0246

loop_
_geom_angle_atom_site_label_1
_geom_angle_atom_site_label_2
_geom_angle_atom_site_label_3
_geom_angle
_geom_angle_site_symmetry_1
_geom_angle_site_symmetry_3
_geom_angle_publ_flag
O1 Pr O1 122.33(12) . 10_666 ?
O1 Pr O1 81.33(10) 11_656 12_556 ?
O1 Pr O1 122.33(13) 11_656 3_665 ?
O1 Pr O1 84.31(14) . 11_656 ?
O1 Pr O1 81.33(10) . 3_665 ?
O1 Pr O1 81.33(10) 10_666 11_656 ?
O1 Pr O1 81.33(10) 10_666 12_556 ?
O1 Pr O1 81.33(10) . 2_655 ?
O1 Pr O1 122.33(13) 2_655 12_556 ?
O1 Pr O1 84.31(14) 10_666 2_655 ?
O1 Pr O1 149.97(14) 10_666 3_665 ?
O1 Pr O1 149.97(14) 11_656 2_655 ?
O1 Pr O1 81.33(10) 2_655 3_665 ?
O1 Pr O1 149.97(14) . 12_556 ?
O1 Pr O1 84.31(14) 12_556 3_665 ?
O1 Pr O3 137.84(7) 2_655 3_665 ?
O1 Pr O3 137.84(7) 11_656 2_655 ?
O1 Pr O3 74.99(7) . 3_665 ?
O1 Pr O3 61.16(6) 10_666 . ?
O1 Pr O3 61.16(6) 12_556 2_655 ?
O1 Pr O3 74.99(7) 11_656 . ?
O1 Pr O3 61.16(6) 11_656 3_665 ?
O1 Pr O3 74.99(7) 2_655 . ?
O1 Pr O3 61.16(6) 2_655 2_655 ?
O1 Pr O3 137.84(7) 12_556 . ?
O1 Pr O3 74.99(7) 3_665 2_655 ?
O1 Pr O3 137.84(7) 3_665 . ?
O1 Pr O3 137.84(7) 10_666 3_665 ?
O1 Pr O3 137.85(7) . 2_655 ?
O1 Pr O3 74.99(7) 10_666 2_655 ?
O1 Pr O3 74.99(7) 12_556 3_665 ?
O1 Pr O3 61.16(6) . . ?
O1 Pr O3 61.16(6) 3_665 3_665 ?
O3 Pr O3 120.0 . 3_665 ?
O3 Pr O3 120.000(1) . 2_655 ?
O3 Pr O3 120.0 2_655 3_665 ?
O1W Co O1W 180.0 . 13_656 ?
O2 Co O1W 86.47(10) 13_656 . ?
O2 Co O1W 86.47(10) 16_556 13_656 ?
O2 Co O1W 86.47(10) . 13_656 ?
O2 Co O1W 93.53(10) 16_556 . ?
O2 Co O1W 93.53(10) 4_655 13_656 ?
O2 Co O1W 93.53(10) . . ?
O2 Co O1W 93.53(10) 13_656 13_656 ?
O2 Co O1W 86.47(10) 4_655 . ?
O2 Co O2 180.0 13_656 . ?
O2 Co O2 180.00(17) 16_556 4_655 ?
O2 Co O2 90.7(2) 13_656 16_556 ?
O2 Co O2 89.3(2) 16_556 . ?
O2 Co O2 90.7(2) 4_655 . ?
O2 Co O2 89.3(2) 13_656 4_655 ?
Co O1W H1W 98(6) . . ?
Co O1W H1W 98(6) . 16_556 ?
H1W O1W H1W 102(10) . 16_556 ?
C1 O1 Pr 127.0(2) . . ?
C2 O3 Pr 122.5(2) 10_666 . ?
C2 O3 Pr 122.5(2) . . ?
C2 O3 C2 115.0(4) . 10_666 ?
C1 O2 Co 130.4(3) . . ?
O1 C1 C2 117.9(3) . . ?
O2 C1 O1 126.0(3) . . ?
O2 C1 C2 116.2(3) . . ?
O3 C2 C1 110.2(3) . . ?
O3 C2 H2A 109.6 . . ?
O3 C2 H2B 109.6 . . ?
C1 C2 H2A 109.6 . . ?
C1 C2 H2B 109.6 . . ?
H2A C2 H2B 108.1 . . ?

loop_
_geom_bond_atom_site_label_1
_geom_bond_atom_site_label_2
_geom_bond_distance
_geom_bond_site_symmetry_2
_geom_bond_publ_flag
Pr O1 2.482(3) . ?
Pr O1 2.482(3) 3_665 ?
Pr O1 2.482(3) 12_556 ?
Pr O1 2.482(3) 10_666 ?
Pr O1 2.482(3) 11_656 ?
Pr O1 2.482(3) 2_655 ?
Pr O3 2.569(4) 2_655 ?
Pr O3 2.569(4) 3_665 ?
Pr O3 2.569(4) . ?
Co O1W 2.146(3) 13_656 ?
Co O1W 2.146(3) . ?
Co O2 2.062(3) 13_656 ?
Co O2 2.062(3) 16_556 ?
Co O2 2.062(3) . ?
Co O2 2.062(3) 4_655 ?
O1W H1W 0.85(2) . ?
O1W H1W 0.85(2) 16_556 ?
O1 C1 1.255(4) . ?
O3 C2 1.399(4) . ?
O3 C2 1.399(4) 10_666 ?
O2 C1 1.253(4) . ?
C1 C2 1.493(5) . ?
C2 H2A 0.9700 . ?
C2 H2B 0.9700 . ?

loop_
_geom_torsion_atom_site_label_1
_geom_torsion_atom_site_label_2
_geom_torsion_atom_site_label_3
_geom_torsion_atom_site_label_4
_geom_torsion
_geom_torsion_site_symmetry_1
_geom_torsion_site_symmetry_2
_geom_torsion_site_symmetry_3
_geom_torsion_site_symmetry_4
_geom_torsion_publ_flag
Pr O1 C1 O2 168.9(4) . . . . ?
Pr O1 C1 C2 -11.4(6) . . . . ?
Pr O3 C2 C1 6.5(6) . . . . ?
Co O2 C1 O1 4.3(7) . . . . ?
Co O2 C1 C2 -175.5(4) . . . . ?
O1 C1 C2 O3 2.5(7) . . . . ?
O2 C1 C2 O3 -177.8(4) . . . . ?
C2 O3 C2 C1 -173.5(6) 10_666 . . . ?

loop_
_exptl_oxdiff_crystal_face_indexfrac_h
_exptl_oxdiff_crystal_face_indexfrac_k
_exptl_oxdiff_crystal_face_indexfrac_l
_exptl_oxdiff_crystal_face_x
_exptl_oxdiff_crystal_face_y
_exptl_oxdiff_crystal_face_z
-0.0002 -0.9990 0.0001 -0.0260 0.0469 -0.0027
-4.9935 1.9963 -0.0002 -0.1605 -0.0671 -0.1566
0.0002 0.9990 -0.0001 0.0260 -0.0469 0.0027
3.9950 1.0017 -3.9957 0.0840 -0.1225 0.2704
-3.9950 -1.0017 3.9957 -0.0840 0.1225 -0.2704
-3.9931 8.9879 3.9944 0.1761 -0.3466 -0.2435
-4.9937 2.9970 -4.9947 -0.2745 -0.1818 0.0186
4.9935 -1.9966 0.9991 0.1885 0.0807 0.1221
4.9933 -1.9956 -1.9976 0.1044 0.0400 0.2257
0.9984 0.0021 -4.9944 -0.0975 -0.0731 0.2050
-0.9986 0.9986 -0.0001 -0.0165 -0.0416 -0.0297
-0.9982 4.9962 -4.9951 -0.0525 -0.2970 0.1536
3.9951 -1.9984 4.9946 0.2580 0.1402 -0.0483
